data_7157679
loop_
_publ_author_name
'Izmest'ev, Alexei N.'
'Gazieva, Galina A.'
'Karnoukhova, Valentina A.'
'Kravchenko, Angelina N.'

_publ_section_title
;
 Diastereodivergent synthesis of dispiroheterocyclic structures comprising
 pyrrolidinyloxindole and imidazothiazolotriazine moieties.
;
_journal_issue 35
_journal_name_full 'Organic &amp; biomolecular chemistry'
_journal_page_first 6905
_journal_page_last 6911
_journal_paper_doi 10.1039/d0ob01628d
_journal_volume 18
_journal_year 2020
_chemical_formula_moiety 'C25 H25 N7 O3 S '
_chemical_formula_sum 'C25 H25 N7 O3 S'
_chemical_formula_weight 503.58
_space_group_crystal_system orthorhombic
_space_group_IT_number 61
_space_group_name_Hall '-P 2ac 2ab'
_space_group_name_H-M_alt 'P b c a'
_atom_sites_solution_hydrogens mixed
_atom_sites_solution_primary dual
_audit_creation_method SHELXL-2016/6
_audit_update_record
;
2020-01-31 deposited with the CCDC.	2020-08-10 downloaded from the CCDC.
;
_cell_angle_alpha 90
_cell_angle_beta 90
_cell_angle_gamma 90
_cell_formula_units_Z 8
_cell_length_a 9.7574(4)
_cell_length_b 16.3229(7)
_cell_length_c 33.1283(14)
_cell_measurement_reflns_used 487
_cell_measurement_temperature 120(2)
_cell_measurement_theta_max 25
_cell_measurement_theta_min 3
_cell_volume 5276.3(4)
_computing_cell_refinement 'Bruker SAINT'
_computing_data_collection 'Bruker APEX2'
_computing_data_reduction 'Bruker SAINT'
_computing_molecular_graphics 'SHELXTL (Sheldrick, 2008)'
_computing_publication_material 'SHELXTL (Sheldrick, 2008)'
_computing_structure_refinement 'SHELXL (Sheldrick, 2015b)'
_computing_structure_solution 'SHELXT (Sheldrick, 2015a)'
_diffrn_ambient_temperature 120(2)
_diffrn_detector_type 'Bruker APEX II CCD area detector'
_diffrn_measured_fraction_theta_full 0.999
_diffrn_measured_fraction_theta_max 0.999
_diffrn_measurement_device_type 'Bruker APEX DUO diffractometer'
_diffrn_measurement_method 'omega scans'
_diffrn_radiation_type MoK\a
_diffrn_radiation_wavelength 0.71073
_diffrn_reflns_av_R_equivalents 0.0339
_diffrn_reflns_av_unetI/netI 0.0178
_diffrn_reflns_Laue_measured_fraction_full 0.999
_diffrn_reflns_Laue_measured_fraction_max 0.999
_diffrn_reflns_limit_h_max 12
_diffrn_reflns_limit_h_min -12
_diffrn_reflns_limit_k_max 20
_diffrn_reflns_limit_k_min -20
_diffrn_reflns_limit_l_max 42
_diffrn_reflns_limit_l_min -42
_diffrn_reflns_number 53117
_diffrn_reflns_point_group_measured_fraction_full 0.999
_diffrn_reflns_point_group_measured_fraction_max 0.999
_diffrn_reflns_theta_full 25.242
_diffrn_reflns_theta_max 27.000
_diffrn_reflns_theta_min 2.423
_exptl_absorpt_coefficient_mu 0.162
_exptl_absorpt_correction_T_max 0.7461
_exptl_absorpt_correction_T_min 0.6864
_exptl_absorpt_correction_type multi-scan
_exptl_absorpt_process_details SADABS
_exptl_crystal_colour colourless
_exptl_crystal_density_diffrn 1.268
_exptl_crystal_description prism
_exptl_crystal_F_000 2112
_exptl_crystal_size_max 0.300
_exptl_crystal_size_mid 0.210
_exptl_crystal_size_min 0.200
_refine_diff_density_max 0.445
_refine_diff_density_min -0.534
_refine_diff_density_rms 0.071
_refine_ls_extinction_method none
_refine_ls_goodness_of_fit_ref 1.054
_refine_ls_hydrogen_treatment mixed
_refine_ls_matrix_type full
_refine_ls_number_parameters 355
_refine_ls_number_reflns 5767
_refine_ls_number_restraints 72
_refine_ls_restrained_S_all 1.048
_refine_ls_R_factor_all 0.0723
_refine_ls_R_factor_gt 0.0693
_refine_ls_shift/su_max 0.000
_refine_ls_shift/su_mean 0.000
_refine_ls_structure_factor_coef Fsqd
_refine_ls_weighting_details 'w=1/[\s^2^(Fo^2^)+(0.0942P)^2^+15.2465P] where P=(Fo^2^+2Fc^2^)/3'
_refine_ls_weighting_scheme calc
_refine_ls_wR_factor_gt 0.1978
_refine_ls_wR_factor_ref 0.2006
_reflns_Friedel_coverage 0.000
_reflns_number_gt 5437
_reflns_number_total 5767
_reflns_threshold_expression I>2\s(I)
_cod_data_source_file d0ob01628d2.cif
_cod_data_source_block kn36
_cod_depositor_comments 'Adding full bibliography for 7157677--7157680.cif.'
_cod_database_code 7157679
_shelx_shelxl_version_number 2016/6
_shelx_space_group_comment
;
The symmetry employed for this shelxl refinement is uniquely defined
by the following loop, which should always be used as a source of
symmetry information in preference to the above space-group names.
They are only intended as comments.
;
_shelx_estimated_absorpt_t_min 0.953
_shelx_estimated_absorpt_t_max 0.968

loop_
_space_group_symop_operation_xyz
'x, y, z'
'-x+1/2, -y, z+1/2'
'-x, y+1/2, -z+1/2'
'x+1/2, -y+1/2, -z'
'-x, -y, -z'
'x-1/2, y, -z-1/2'
'x, -y-1/2, z-1/2'
'-x-1/2, y-1/2, z'

loop_
_atom_site_label
_atom_site_type_symbol
_atom_site_fract_x
_atom_site_fract_y
_atom_site_fract_z
_atom_site_U_iso_or_equiv
_atom_site_adp_type
_atom_site_occupancy
_atom_site_site_symmetry_order
_atom_site_calc_flag
_atom_site_refinement_flags_posn
_atom_site_refinement_flags_adp
_atom_site_refinement_flags_occupancy
_atom_site_disorder_assembly
_atom_site_disorder_group
S1 S 0.17763(7) 0.39118(4) 0.10184(2) 0.01876(19) Uani 1 1 d . . . . .
O1 O 0.1620(2) 0.72206(12) 0.02177(7) 0.0243(5) Uani 1 1 d . . . . .
O2 O 0.0368(2) 0.58341(13) 0.15553(7) 0.0282(5) Uani 1 1 d . . . . .
O3 O -0.0742(2) 0.28702(12) 0.09344(7) 0.0263(5) Uani 1 1 d . . . . .
N1 N 0.1870(3) 0.68617(15) 0.08868(8) 0.0229(5) Uani 1 1 d . . . . .
N2 N 0.3377(2) 0.63785(15) 0.04429(8) 0.0229(5) Uani 1 1 d . . . . .
N3 N 0.4746(3) 0.55017(17) 0.08948(10) 0.0306(6) Uani 1 1 d . . . . .
H3N H 0.546(5) 0.549(3) 0.0704(13) 0.042(12) Uiso 1 1 d . . . . .
N4 N 0.4011(3) 0.47610(15) 0.08454(8) 0.0250(5) Uani 1 1 d . . . . .
N5 N 0.2139(2) 0.54726(14) 0.11439(8) 0.0204(5) Uani 1 1 d . . . . .
N6 N -0.1908(3) 0.42096(16) 0.14626(8) 0.0234(5) Uani 1 1 d . . . . .
N7 N -0.1181(3) 0.38384(15) 0.04492(8) 0.0220(5) Uani 1 1 d . . . . .
H7N H -0.133(4) 0.351(2) 0.0257(12) 0.029(10) Uiso 1 1 d . . . . .
C1 C 0.2238(3) 0.68582(16) 0.04888(9) 0.0213(6) Uani 1 1 d . . . . .
C2 C 0.2732(3) 0.63080(17) 0.11152(9) 0.0233(6) Uani 1 1 d . . . . .
H2A H 0.296073 0.653493 0.138741 0.028 Uiso 1 1 calc R U . . .
C3 C 0.4005(3) 0.62564(19) 0.08423(10) 0.0260(6) Uani 1 1 d . . . . .
H3A H 0.462707 0.672750 0.090309 0.031 Uiso 1 1 calc R U . . .
C4 C 0.2789(3) 0.47922(17) 0.09860(9) 0.0199(6) Uani 1 1 d . . . . .
C5 C 0.0948(3) 0.53241(17) 0.13549(9) 0.0213(6) Uani 1 1 d . . . . .
C6 C 0.0471(3) 0.44269(17) 0.13228(8) 0.0175(5) Uani 1 1 d . . . . .
C7 C -0.0984(3) 0.43332(16) 0.11197(8) 0.0165(5) Uani 1 1 d . . . . .
C8 C -0.1161(3) 0.3688(2) 0.17488(10) 0.0267(6) Uani 1 1 d . . . . .
H8A H -0.109852 0.311724 0.164958 0.032 Uiso 1 1 calc R U . . .
H8B H -0.160613 0.368949 0.201745 0.032 Uiso 1 1 calc R U . . .
C9 C 0.0248(3) 0.40915(19) 0.17652(9) 0.0227(6) Uani 1 1 d . . . . .
H9A H 0.019187 0.457149 0.195209 0.027 Uiso 1 1 calc R U . A 1
C10 C -0.0938(3) 0.35766(17) 0.08299(9) 0.0201(6) Uani 1 1 d . . . . .
C11 C -0.1463(3) 0.46828(17) 0.04405(9) 0.0194(6) Uani 1 1 d . . . . .
C12 C -0.1796(3) 0.51571(19) 0.01087(10) 0.0250(6) Uani 1 1 d . . . . .
H12A H -0.180100 0.493190 -0.015571 0.030 Uiso 1 1 calc R U . . .
C13 C -0.2121(3) 0.59735(19) 0.01756(10) 0.0279(7) Uani 1 1 d . . . . .
H13A H -0.233696 0.631563 -0.004754 0.033 Uiso 1 1 calc R U . . .
C14 C -0.2137(3) 0.62963(18) 0.05594(11) 0.0275(7) Uani 1 1 d . . . . .
H14A H -0.238899 0.685281 0.059858 0.033 Uiso 1 1 calc R U . . .
C15 C -0.1785(3) 0.58111(18) 0.08932(10) 0.0235(6) Uani 1 1 d . . . . .
H15A H -0.180218 0.603223 0.115843 0.028 Uiso 1 1 calc R U . . .
C16 C -0.1411(3) 0.50043(16) 0.08284(9) 0.0174(5) Uani 1 1 d . . . . .
C17 C 0.0771(3) 0.73720(19) 0.10461(10) 0.0277(7) Uani 1 1 d . . . . .
H17A H 0.061393 0.783568 0.086398 0.042 Uiso 1 1 calc R U . . .
H17B H 0.102874 0.757684 0.131360 0.042 Uiso 1 1 calc R U . . .
H17C H -0.007020 0.704663 0.106795 0.042 Uiso 1 1 calc R U . . .
C18 C 0.4258(3) 0.6463(2) 0.00923(11) 0.0333(7) Uani 1 1 d . . . . .
H18A H 0.372278 0.667395 -0.013538 0.050 Uiso 1 1 calc R U . . .
H18B H 0.464200 0.592695 0.002143 0.050 Uiso 1 1 calc R U . . .
H18C H 0.500457 0.684445 0.015406 0.050 Uiso 1 1 calc R U . . .
C19 C -0.3254(3) 0.3881(2) 0.13535(11) 0.0324(7) Uani 1 1 d . . . . .
H19A H -0.365479 0.421581 0.113804 0.049 Uiso 1 1 calc R U . . .
H19B H -0.385634 0.389264 0.159024 0.049 Uiso 1 1 calc R U . . .
H19C H -0.315334 0.331532 0.125923 0.049 Uiso 1 1 calc R U . . .
C20 C 0.143(2) 0.3504(7) 0.1923(6) 0.0211(16) Uani 0.493(8) 1 d . U P B 1
C21 C 0.2646(16) 0.3901(6) 0.2015(4) 0.0281(15) Uani 0.493(8) 1 d . U P B 1
H21A H 0.272731 0.447691 0.198281 0.034 Uiso 0.493(8) 1 calc R U P B 1
C22 C 0.3767(10) 0.3432(7) 0.2160(3) 0.0282(13) Uani 0.493(8) 1 d . U P B 1
H22A H 0.461294 0.369148 0.222134 0.034 Uiso 0.493(8) 1 calc R U P B 1
C23 C 0.3623(9) 0.2598(6) 0.2211(2) 0.0267(13) Uani 0.493(8) 1 d . U P B 1
H23A H 0.437488 0.228078 0.230489 0.032 Uiso 0.493(8) 1 calc R U P B 1
C24 C 0.2380(10) 0.2223(6) 0.2126(3) 0.0308(14) Uani 0.493(8) 1 d . U P B 1
H24A H 0.228104 0.164967 0.216570 0.037 Uiso 0.493(8) 1 calc R U P B 1
C25 C 0.1279(13) 0.2677(8) 0.1982(5) 0.0268(17) Uani 0.493(8) 1 d . U P B 1
H25A H 0.042898 0.241715 0.192559 0.032 Uiso 0.493(8) 1 calc R U P B 1
C20' C 0.146(2) 0.3698(7) 0.1936(6) 0.0211(16) Uani 0.507(8) 1 d . U P B 2
C21' C 0.2620(15) 0.4142(6) 0.2042(4) 0.0281(15) Uani 0.507(8) 1 d . U P B 2
H21B H 0.258506 0.472280 0.202874 0.034 Uiso 0.507(8) 1 calc R U P B 2
C22' C 0.3824(9) 0.3772(6) 0.2167(3) 0.0282(13) Uani 0.507(8) 1 d . U P B 2
H22B H 0.460071 0.409510 0.223460 0.034 Uiso 0.507(8) 1 calc R U P B 2
C23' C 0.3883(9) 0.2929(7) 0.2192(2) 0.0267(13) Uani 0.507(8) 1 d . U P B 2
H23B H 0.471071 0.267393 0.227605 0.032 Uiso 0.507(8) 1 calc R U P B 2
C24' C 0.2781(10) 0.2456(6) 0.2100(3) 0.0308(14) Uani 0.507(8) 1 d . U P B 2
H24B H 0.283250 0.187649 0.212480 0.037 Uiso 0.507(8) 1 calc R U P B 2
C25' C 0.1543(13) 0.2837(8) 0.1965(5) 0.0268(17) Uani 0.507(8) 1 d . U P B 2
H25B H 0.077352 0.251024 0.189487 0.032 Uiso 0.507(8) 1 calc R U P B 2

loop_
_atom_site_aniso_label
_atom_site_aniso_U_11
_atom_site_aniso_U_22
_atom_site_aniso_U_33
_atom_site_aniso_U_23
_atom_site_aniso_U_13
_atom_site_aniso_U_12
S1 0.0152(3) 0.0170(3) 0.0241(4) 0.0018(2) 0.0002(2) 0.0011(2)
O1 0.0257(11) 0.0146(9) 0.0325(11) 0.0041(8) -0.0079(9) 0.0001(8)
O2 0.0281(11) 0.0225(10) 0.0341(12) -0.0085(9) -0.0002(9) -0.0016(9)
O3 0.0261(11) 0.0123(9) 0.0405(12) 0.0027(8) -0.0060(9) 0.0028(8)
N1 0.0248(13) 0.0162(11) 0.0277(13) -0.0017(9) -0.0057(10) 0.0017(10)
N2 0.0156(11) 0.0204(12) 0.0327(14) 0.0044(10) -0.0020(10) -0.0011(9)
N3 0.0159(12) 0.0276(14) 0.0481(17) 0.0125(12) -0.0074(12) -0.0036(11)
N4 0.0161(12) 0.0209(12) 0.0380(14) 0.0092(10) -0.0034(10) -0.0005(10)
N5 0.0170(11) 0.0140(11) 0.0302(13) 0.0021(9) -0.0040(9) -0.0044(9)
N6 0.0169(12) 0.0282(13) 0.0250(12) 0.0034(10) 0.0032(10) -0.0011(10)
N7 0.0248(13) 0.0146(11) 0.0267(13) -0.0027(10) -0.0058(10) 0.0022(9)
C1 0.0203(14) 0.0124(12) 0.0312(15) 0.0006(11) -0.0046(11) -0.0056(10)
C2 0.0221(14) 0.0177(13) 0.0300(15) 0.0019(11) -0.0091(12) -0.0072(11)
C3 0.0160(13) 0.0222(14) 0.0397(17) 0.0079(12) -0.0080(12) -0.0041(11)
C4 0.0150(13) 0.0186(13) 0.0260(14) 0.0042(10) -0.0058(10) -0.0025(10)
C5 0.0181(13) 0.0193(13) 0.0265(14) -0.0022(11) -0.0078(11) -0.0022(11)
C6 0.0135(12) 0.0185(13) 0.0206(13) -0.0020(10) -0.0010(10) 0.0008(10)
C7 0.0131(12) 0.0127(12) 0.0236(13) -0.0005(10) -0.0018(10) 0.0001(10)
C8 0.0200(14) 0.0320(16) 0.0281(15) 0.0092(13) 0.0006(12) -0.0011(12)
C9 0.0197(14) 0.0272(14) 0.0213(13) 0.0015(11) 0.0008(11) 0.0013(12)
C10 0.0120(12) 0.0167(13) 0.0315(15) -0.0005(11) -0.0046(11) 0.0006(10)
C11 0.0143(12) 0.0143(12) 0.0295(14) 0.0011(10) -0.0017(11) 0.0024(10)
C12 0.0225(14) 0.0243(15) 0.0281(15) 0.0048(12) -0.0032(12) -0.0002(12)
C13 0.0219(14) 0.0231(15) 0.0388(17) 0.0136(13) -0.0046(13) 0.0002(12)
C14 0.0177(14) 0.0141(13) 0.0507(19) 0.0057(12) -0.0045(13) -0.0001(11)
C15 0.0190(14) 0.0156(13) 0.0361(16) -0.0030(11) -0.0021(12) 0.0006(11)
C16 0.0107(11) 0.0145(12) 0.0272(14) 0.0022(10) -0.0007(10) -0.0021(10)
C17 0.0245(15) 0.0191(14) 0.0395(17) -0.0037(12) -0.0020(13) -0.0008(12)
C18 0.0211(15) 0.0349(17) 0.0440(19) 0.0115(15) 0.0020(14) -0.0039(13)
C19 0.0133(14) 0.0420(19) 0.0419(19) 0.0111(15) -0.0005(12) -0.0025(13)
C20 0.0252(16) 0.021(4) 0.0171(15) 0.000(3) -0.0002(12) 0.000(3)
C21 0.0294(17) 0.029(4) 0.0258(19) 0.000(3) -0.0060(15) -0.002(3)
C22 0.0260(18) 0.033(3) 0.0258(16) 0.003(3) -0.0035(14) -0.001(3)
C23 0.026(2) 0.030(3) 0.0244(17) 0.001(3) -0.0041(17) 0.005(2)
C24 0.031(3) 0.033(3) 0.0290(18) 0.000(2) -0.006(2) 0.004(2)
C25 0.029(3) 0.027(3) 0.0246(17) 0.001(3) 0.000(2) 0.001(3)
C20' 0.0252(16) 0.021(4) 0.0171(15) 0.000(3) -0.0002(12) 0.000(3)
C21' 0.0294(17) 0.029(4) 0.0258(19) 0.000(3) -0.0060(15) -0.002(3)
C22' 0.0260(18) 0.033(3) 0.0258(16) 0.003(3) -0.0035(14) -0.001(3)
C23' 0.026(2) 0.030(3) 0.0244(17) 0.001(3) -0.0041(17) 0.005(2)
C24' 0.031(3) 0.033(3) 0.0290(18) 0.000(2) -0.006(2) 0.004(2)
C25' 0.029(3) 0.027(3) 0.0246(17) 0.001(3) 0.000(2) 0.001(3)

loop_
_atom_type_symbol
_atom_type_description
_atom_type_scat_dispersion_real
_atom_type_scat_dispersion_imag
_atom_type_scat_source
C C 0.0033 0.0016 'International Tables Vol C Tables 4.2.6.8 and 6.1.1.4'
H H 0.0000 0.0000 'International Tables Vol C Tables 4.2.6.8 and 6.1.1.4'
N N 0.0061 0.0033 'International Tables Vol C Tables 4.2.6.8 and 6.1.1.4'
O O 0.0106 0.0060 'International Tables Vol C Tables 4.2.6.8 and 6.1.1.4'
S S 0.1246 0.1234 'International Tables Vol C Tables 4.2.6.8 and 6.1.1.4'

loop_
_geom_angle_atom_site_label_1
_geom_angle_atom_site_label_2
_geom_angle_atom_site_label_3
_geom_angle
_geom_angle_site_symmetry_1
_geom_angle_site_symmetry_3
_geom_angle_publ_flag
C4 S1 C6 92.85(13) . . ?
C1 N1 C2 110.4(2) . . ?
C1 N1 C17 123.0(3) . . ?
C2 N1 C17 126.5(3) . . ?
C1 N2 C18 121.1(3) . . ?
C1 N2 C3 108.4(2) . . ?
C18 N2 C3 119.0(2) . . ?
N4 N3 C3 117.6(2) . . ?
N4 N3 H3N 106(3) . . ?
C3 N3 H3N 108(3) . . ?
C4 N4 N3 113.3(3) . . ?
C5 N5 C4 116.0(2) . . ?
C5 N5 C2 121.5(2) . . ?
C4 N5 C2 122.4(2) . . ?
C19 N6 C7 114.3(2) . . ?
C19 N6 C8 113.1(2) . . ?
C7 N6 C8 106.0(2) . . ?
C10 N7 C11 111.3(2) . . ?
C10 N7 H7N 122(3) . . ?
C11 N7 H7N 125(3) . . ?
O1 C1 N1 124.9(3) . . ?
O1 C1 N2 126.2(3) . . ?
N1 C1 N2 108.8(2) . . ?
N1 C2 N5 112.4(2) . . ?
N1 C2 C3 101.3(2) . . ?
N5 C2 C3 107.6(2) . . ?
N1 C2 H2A 111.7 . . ?
N5 C2 H2A 111.7 . . ?
C3 C2 H2A 111.7 . . ?
N3 C3 N2 115.7(3) . . ?
N3 C3 C2 112.4(3) . . ?
N2 C3 C2 100.6(2) . . ?
N3 C3 H3A 109.2 . . ?
N2 C3 H3A 109.2 . . ?
C2 C3 H3A 109.2 . . ?
N4 C4 N5 126.6(3) . . ?
N4 C4 S1 121.1(2) . . ?
N5 C4 S1 112.2(2) . . ?
O2 C5 N5 123.6(3) . . ?
O2 C5 C6 123.5(3) . . ?
N5 C5 C6 112.8(2) . . ?
C5 C6 C7 113.2(2) . . ?
C5 C6 C9 107.9(2) . . ?
C7 C6 C9 103.8(2) . . ?
C5 C6 S1 105.34(19) . . ?
C7 C6 S1 110.30(18) . . ?
C9 C6 S1 116.60(19) . . ?
N6 C7 C16 115.1(2) . . ?
N6 C7 C10 112.6(2) . . ?
C16 C7 C10 100.8(2) . . ?
N6 C7 C6 103.7(2) . . ?
C16 C7 C6 116.6(2) . . ?
C10 C7 C6 108.2(2) . . ?
N6 C8 C9 102.7(2) . . ?
N6 C8 H8A 111.2 . . ?
C9 C8 H8A 111.2 . . ?
N6 C8 H8B 111.2 . . ?
C9 C8 H8B 111.2 . . ?
H8A C8 H8B 109.1 . . ?
C20' C9 C8 123.7(6) . . ?
C8 C9 C20 113.9(6) . . ?
C20' C9 C6 113.6(8) . . ?
C8 C9 C6 103.9(2) . . ?
C20 C9 C6 114.5(7) . . ?
C8 C9 H9A 108.1 . . ?
C20 C9 H9A 108.1 . . ?
C6 C9 H9A 108.1 . . ?
O3 C10 N7 126.3(3) . . ?
O3 C10 C7 125.2(3) . . ?
N7 C10 C7 108.5(2) . . ?
C12 C11 C16 122.2(3) . . ?
C12 C11 N7 127.7(3) . . ?
C16 C11 N7 110.1(2) . . ?
C11 C12 C13 117.7(3) . . ?
C11 C12 H12A 121.2 . . ?
C13 C12 H12A 121.2 . . ?
C14 C13 C12 121.2(3) . . ?
C14 C13 H13A 119.4 . . ?
C12 C13 H13A 119.4 . . ?
C13 C14 C15 120.6(3) . . ?
C13 C14 H14A 119.7 . . ?
C15 C14 H14A 119.7 . . ?
C16 C15 C14 118.7(3) . . ?
C16 C15 H15A 120.7 . . ?
C14 C15 H15A 120.7 . . ?
C15 C16 C11 119.6(3) . . ?
C15 C16 C7 131.3(3) . . ?
C11 C16 C7 109.0(2) . . ?
N1 C17 H17A 109.5 . . ?
N1 C17 H17B 109.5 . . ?
H17A C17 H17B 109.5 . . ?
N1 C17 H17C 109.5 . . ?
H17A C17 H17C 109.5 . . ?
H17B C17 H17C 109.5 . . ?
N2 C18 H18A 109.5 . . ?
N2 C18 H18B 109.5 . . ?
H18A C18 H18B 109.5 . . ?
N2 C18 H18C 109.5 . . ?
H18A C18 H18C 109.5 . . ?
H18B C18 H18C 109.5 . . ?
N6 C19 H19A 109.5 . . ?
N6 C19 H19B 109.5 . . ?
H19A C19 H19B 109.5 . . ?
N6 C19 H19C 109.5 . . ?
H19A C19 H19C 109.5 . . ?
H19B C19 H19C 109.5 . . ?
C25 C20 C21 121.2(15) . . ?
C25 C20 C9 124.4(14) . . ?
C21 C20 C9 114.3(9) . . ?
C22 C21 C20 118.9(10) . . ?
C22 C21 H21A 120.5 . . ?
C20 C21 H21A 120.5 . . ?
C21 C22 C23 119.7(9) . . ?
C21 C22 H22A 120.1 . . ?
C23 C22 H22A 120.1 . . ?
C24 C23 C22 119.9(8) . . ?
C24 C23 H23A 120.0 . . ?
C22 C23 H23A 120.0 . . ?
C23 C24 C25 120.7(8) . . ?
C23 C24 H24A 119.7 . . ?
C25 C24 H24A 119.7 . . ?
C20 C25 C24 119.5(12) . . ?
C20 C25 H25A 120.3 . . ?
C24 C25 H25A 120.3 . . ?
C21' C20' C25' 117.2(14) . . ?
C21' C20' C9 121.9(9) . . ?
C25' C20' C9 120.6(13) . . ?
C20' C21' C22' 122.6(9) . . ?
C20' C21' H21B 118.7 . . ?
C22' C21' H21B 118.7 . . ?
C23' C22' C21' 119.2(8) . . ?
C23' C22' H22B 120.4 . . ?
C21' C22' H22B 120.4 . . ?
C24' C23' C22' 121.4(8) . . ?
C24' C23' H23B 119.3 . . ?
C22' C23' H23B 119.3 . . ?
C23' C24' C25' 119.4(8) . . ?
C23' C24' H24B 120.3 . . ?
C25' C24' H24B 120.3 . . ?
C20' C25' C24' 120.1(12) . . ?
C20' C25' H25B 119.9 . . ?
C24' C25' H25B 119.9 . . ?

loop_
_geom_bond_atom_site_label_1
_geom_bond_atom_site_label_2
_geom_bond_distance
_geom_bond_site_symmetry_2
_geom_bond_publ_flag
S1 C4 1.747(3) . ?
S1 C6 1.829(3) . ?
O1 C1 1.233(4) . ?
O2 C5 1.206(4) . ?
O3 C10 1.219(3) . ?
N1 C1 1.366(4) . ?
N1 C2 1.448(4) . ?
N1 C17 1.457(4) . ?
N2 C1 1.368(4) . ?
N2 C18 1.452(4) . ?
N2 C3 1.472(4) . ?
N3 N4 1.415(4) . ?
N3 C3 1.439(4) . ?
N3 H3N 0.94(5) . ?
N4 C4 1.281(4) . ?
N5 C5 1.378(4) . ?
N5 C4 1.382(4) . ?
N5 C2 1.484(3) . ?
N6 C19 1.465(4) . ?
N6 C7 1.464(4) . ?
N6 C8 1.468(4) . ?
N7 C10 1.352(4) . ?
N7 C11 1.406(4) . ?
N7 H7N 0.85(4) . ?
C2 C3 1.539(4) . ?
C2 H2A 1.0000 . ?
C3 H3A 1.0000 . ?
C5 C6 1.540(4) . ?
C6 C7 1.578(4) . ?
C6 C9 1.580(4) . ?
C7 C16 1.518(4) . ?
C7 C10 1.565(4) . ?
C8 C9 1.526(4) . ?
C8 H8A 0.9900 . ?
C8 H8B 0.9900 . ?
C9 C20' 1.462(19) . ?
C9 C20 1.586(18) . ?
C9 H9A 1.0000 . ?
C11 C12 1.383(4) . ?
C11 C16 1.389(4) . ?
C12 C13 1.388(4) . ?
C12 H12A 0.9500 . ?
C13 C14 1.376(5) . ?
C13 H13A 0.9500 . ?
C14 C15 1.403(4) . ?
C14 H14A 0.9500 . ?
C15 C16 1.383(4) . ?
C15 H15A 0.9500 . ?
C17 H17A 0.9800 . ?
C17 H17B 0.9800 . ?
C17 H17C 0.9800 . ?
C18 H18A 0.9800 . ?
C18 H18B 0.9800 . ?
C18 H18C 0.9800 . ?
C19 H19A 0.9800 . ?
C19 H19B 0.9800 . ?
C19 H19C 0.9800 . ?
C20 C25 1.371(16) . ?
C20 C21 1.39(2) . ?
C21 C22 1.418(17) . ?
C21 H21A 0.9500 . ?
C22 C23 1.379(11) . ?
C22 H22A 0.9500 . ?
C23 C24 1.388(11) . ?
C23 H23A 0.9500 . ?
C24 C25 1.390(17) . ?
C24 H24A 0.9500 . ?
C25 H25A 0.9500 . ?
C20' C21' 1.39(2) . ?
C20' C25' 1.410(16) . ?
C21' C22' 1.383(16) . ?
C21' H21B 0.9500 . ?
C22' C23' 1.381(10) . ?
C22' H22B 0.9500 . ?
C23' C24' 1.358(11) . ?
C23' H23B 0.9500 . ?
C24' C25' 1.431(16) . ?
C24' H24B 0.9500 . ?
C25' H25B 0.9500 . ?

loop_
_geom_hbond_atom_site_label_D
_geom_hbond_atom_site_label_H
_geom_hbond_atom_site_label_A
_geom_hbond_distance_DH
_geom_hbond_distance_HA
_geom_hbond_distance_DA
_geom_hbond_angle_DHA
_geom_hbond_site_symmetry_A
N7 H7N O1 0.85(4) 1.99(4) 2.838(3) 177(4) 5_565

loop_
_geom_torsion_atom_site_label_1
_geom_torsion_atom_site_label_2
_geom_torsion_atom_site_label_3
_geom_torsion_atom_site_label_4
_geom_torsion
_geom_torsion_site_symmetry_1
_geom_torsion_site_symmetry_2
_geom_torsion_site_symmetry_3
_geom_torsion_site_symmetry_4
_geom_torsion_publ_flag
C3 N3 N4 C4 -38.1(4) . . . . ?
C2 N1 C1 O1 174.1(3) . . . . ?
C17 N1 C1 O1 -6.8(4) . . . . ?
C2 N1 C1 N2 -4.8(3) . . . . ?
C17 N1 C1 N2 174.3(2) . . . . ?
C18 N2 C1 O1 21.4(4) . . . . ?
C3 N2 C1 O1 164.3(3) . . . . ?
C18 N2 C1 N1 -159.7(3) . . . . ?
C3 N2 C1 N1 -16.8(3) . . . . ?
C1 N1 C2 N5 -91.8(3) . . . . ?
C17 N1 C2 N5 89.1(3) . . . . ?
C1 N1 C2 C3 22.7(3) . . . . ?
C17 N1 C2 C3 -156.3(3) . . . . ?
C5 N5 C2 N1 -66.6(4) . . . . ?
C4 N5 C2 N1 118.0(3) . . . . ?
C5 N5 C2 C3 -177.2(2) . . . . ?
C4 N5 C2 C3 7.4(4) . . . . ?
N4 N3 C3 N2 -59.9(4) . . . . ?
N4 N3 C3 C2 54.9(4) . . . . ?
C1 N2 C3 N3 151.0(3) . . . . ?
C18 N2 C3 N3 -65.2(4) . . . . ?
C1 N2 C3 C2 29.6(3) . . . . ?
C18 N2 C3 C2 173.4(3) . . . . ?
N1 C2 C3 N3 -154.0(2) . . . . ?
N5 C2 C3 N3 -35.9(3) . . . . ?
N1 C2 C3 N2 -30.3(3) . . . . ?
N5 C2 C3 N2 87.8(3) . . . . ?
N3 N4 C4 N5 5.2(4) . . . . ?
N3 N4 C4 S1 -171.4(2) . . . . ?
C5 N5 C4 N4 -166.4(3) . . . . ?
C2 N5 C4 N4 9.2(4) . . . . ?
C5 N5 C4 S1 10.4(3) . . . . ?
C2 N5 C4 S1 -173.9(2) . . . . ?
C6 S1 C4 N4 169.5(3) . . . . ?
C6 S1 C4 N5 -7.6(2) . . . . ?
C4 N5 C5 O2 169.6(3) . . . . ?
C2 N5 C5 O2 -6.1(4) . . . . ?
C4 N5 C5 C6 -7.9(3) . . . . ?
C2 N5 C5 C6 176.4(2) . . . . ?
O2 C5 C6 C7 63.8(4) . . . . ?
N5 C5 C6 C7 -118.7(3) . . . . ?
O2 C5 C6 C9 -50.4(4) . . . . ?
N5 C5 C6 C9 127.1(2) . . . . ?
O2 C5 C6 S1 -175.6(2) . . . . ?
N5 C5 C6 S1 1.9(3) . . . . ?
C4 S1 C6 C5 3.12(19) . . . . ?
C4 S1 C6 C7 125.57(19) . . . . ?
C4 S1 C6 C9 -116.4(2) . . . . ?
C19 N6 C7 C16 67.7(3) . . . . ?
C8 N6 C7 C16 -167.0(2) . . . . ?
C19 N6 C7 C10 -47.1(3) . . . . ?
C8 N6 C7 C10 78.2(3) . . . . ?
C19 N6 C7 C6 -163.8(2) . . . . ?
C8 N6 C7 C6 -38.5(3) . . . . ?
C5 C6 C7 N6 -101.0(3) . . . . ?
C9 C6 C7 N6 15.7(3) . . . . ?
S1 C6 C7 N6 141.28(18) . . . . ?
C5 C6 C7 C16 26.5(3) . . . . ?
C9 C6 C7 C16 143.2(2) . . . . ?
S1 C6 C7 C16 -91.2(2) . . . . ?
C5 C6 C7 C10 139.2(2) . . . . ?
C9 C6 C7 C10 -104.1(2) . . . . ?
S1 C6 C7 C10 21.5(3) . . . . ?
C19 N6 C8 C9 172.3(3) . . . . ?
C7 N6 C8 C9 46.3(3) . . . . ?
N6 C8 C9 C20' -165.3(9) . . . . ?
N6 C8 C9 C20 -159.2(8) . . . . ?
N6 C8 C9 C6 -34.0(3) . . . . ?
C5 C6 C9 C20' -91.6(6) . . . . ?
C7 C6 C9 C20' 148.1(6) . . . . ?
S1 C6 C9 C20' 26.6(6) . . . . ?
C5 C6 C9 C8 131.4(2) . . . . ?
C7 C6 C9 C8 11.1(3) . . . . ?
S1 C6 C9 C8 -110.4(2) . . . . ?
C5 C6 C9 C20 -103.7(6) . . . . ?
C7 C6 C9 C20 135.9(6) . . . . ?
S1 C6 C9 C20 14.4(7) . . . . ?
C11 N7 C10 O3 175.6(3) . . . . ?
C11 N7 C10 C7 -3.1(3) . . . . ?
N6 C7 C10 O3 -50.8(4) . . . . ?
C16 C7 C10 O3 -174.0(3) . . . . ?
C6 C7 C10 O3 63.1(3) . . . . ?
N6 C7 C10 N7 127.8(3) . . . . ?
C16 C7 C10 N7 4.7(3) . . . . ?
C6 C7 C10 N7 -118.2(2) . . . . ?
C10 N7 C11 C12 -178.0(3) . . . . ?
C10 N7 C11 C16 -0.1(3) . . . . ?
C16 C11 C12 C13 -1.9(4) . . . . ?
N7 C11 C12 C13 175.9(3) . . . . ?
C11 C12 C13 C14 -1.2(5) . . . . ?
C12 C13 C14 C15 1.8(5) . . . . ?
C13 C14 C15 C16 0.5(4) . . . . ?
C14 C15 C16 C11 -3.4(4) . . . . ?
C14 C15 C16 C7 -179.9(3) . . . . ?
C12 C11 C16 C15 4.2(4) . . . . ?
N7 C11 C16 C15 -173.9(3) . . . . ?
C12 C11 C16 C7 -178.6(3) . . . . ?
N7 C11 C16 C7 3.3(3) . . . . ?
N6 C7 C16 C15 50.6(4) . . . . ?
C10 C7 C16 C15 172.1(3) . . . . ?
C6 C7 C16 C15 -71.1(4) . . . . ?
N6 C7 C16 C11 -126.2(3) . . . . ?
C10 C7 C16 C11 -4.7(3) . . . . ?
C6 C7 C16 C11 112.1(3) . . . . ?
C8 C9 C20 C25 10(2) . . . . ?
C6 C9 C20 C25 -109.8(16) . . . . ?
C8 C9 C20 C21 -167.8(11) . . . . ?
C6 C9 C20 C21 72.9(14) . . . . ?
C25 C20 C21 C22 2(2) . . . . ?
C9 C20 C21 C22 179.8(11) . . . . ?
C20 C21 C22 C23 -1.0(19) . . . . ?
C21 C22 C23 C24 -0.7(14) . . . . ?
C22 C23 C24 C25 1.1(15) . . . . ?
C21 C20 C25 C24 -2(3) . . . . ?
C9 C20 C25 C24 -179.3(13) . . . . ?
C23 C24 C25 C20 0(2) . . . . ?
C8 C9 C20' C21' -162.9(12) . . . . ?
C6 C9 C20' C21' 69.8(16) . . . . ?
C8 C9 C20' C25' 23(2) . . . . ?
C6 C9 C20' C25' -104.4(15) . . . . ?
C25' C20' C21' C22' 1(2) . . . . ?
C9 C20' C21' C22' -173.5(12) . . . . ?
C20' C21' C22' C23' -0.7(19) . . . . ?
C21' C22' C23' C24' -0.5(15) . . . . ?
C22' C23' C24' C25' 1.4(15) . . . . ?
C21' C20' C25' C24' 0(2) . . . . ?
C9 C20' C25' C24' 174.6(12) . . . . ?
C23' C24' C25' C20' -1(2) . . . . ?
